data_7201047
loop_
_publ_author_name
'Xu, Guang-Juan'
'Zhao, Ya-Hui'
'Shao, Kui-Zhan'
'Lan, Ya-Qian'
'Wang, Xin-Long'
'Su, Zhong-Min'
'Yan, Li-Kai'

_publ_section_title
;
 Three novel 3D (3,8)-connected metal--organic frameworks constructed
 from flexible-rigid mixed ligands
;
_journal_issue 9
_journal_name_full CrystEngComm
_journal_page_first 1842
_journal_paper_doi 10.1039/b904000e
_journal_volume 11
_journal_year 2009
_chemical_formula_moiety 'C54 H38 Cd3 N4 O16'
_chemical_formula_sum 'C54 H38 Cd3 N4 O16'
_chemical_formula_weight 1336.08
_chemical_name_systematic
;
?
;
_space_group_IT_number 15
_symmetry_cell_setting monoclinic
_symmetry_space_group_name_Hall '-C 2yc'
_symmetry_space_group_name_H-M 'C 1 2/c 1'
_atom_sites_solution_hydrogens geom
_atom_sites_solution_primary direct
_atom_sites_solution_secondary difmap
_audit_creation_method SHELXL-97
_cell_angle_alpha 90.0
_cell_angle_beta 116.902(5)
_cell_angle_gamma 90.0
_cell_formula_units_Z 4
_cell_length_a 24.126(2)
_cell_length_b 9.992(2)
_cell_length_c 25.085(3)
_cell_measurement_reflns_used 'total reflection'
_cell_measurement_temperature 293(2)
_cell_measurement_theta_max 26.04
_cell_measurement_theta_min 1.33
_cell_volume 5392.8(14)
_computing_cell_refinement 'Bruker SMART'
_computing_data_collection 'Bruker SMART'
_computing_data_reduction 'Bruker SMART'
_computing_molecular_graphics 'Bruker SHELXTL'
_computing_publication_material 'Bruker SHELXTL'
_computing_structure_refinement 'SHELXL-97 (Sheldrick, 1997)'
_computing_structure_solution 'SHELXS-97 (Sheldrick, 1990)'
_diffrn_ambient_temperature 293(2)
_diffrn_measured_fraction_theta_full 0.997
_diffrn_measured_fraction_theta_max 0.997
_diffrn_measurement_device_type 'Bruker SMART APEX II CCD area-detector'
_diffrn_measurement_method '\f and \w scans'
_diffrn_radiation_monochromator graphite
_diffrn_radiation_source 'fine-focus sealed tube'
_diffrn_radiation_type MoK\a
_diffrn_radiation_wavelength 0.71069
_diffrn_reflns_av_R_equivalents 0.0606
_diffrn_reflns_av_sigmaI/netI 0.0700
_diffrn_reflns_limit_h_max 26
_diffrn_reflns_limit_h_min -28
_diffrn_reflns_limit_k_max 11
_diffrn_reflns_limit_k_min -11
_diffrn_reflns_limit_l_max 29
_diffrn_reflns_limit_l_min -22
_diffrn_reflns_number 13329
_diffrn_reflns_theta_full 25.00
_diffrn_reflns_theta_max 25.00
_diffrn_reflns_theta_min 1.82
_diffrn_standards_interval_time 0
_diffrn_standards_number 0
_exptl_absorpt_coefficient_mu 1.245
_exptl_absorpt_correction_T_max 0.8353
_exptl_absorpt_correction_T_min 0.7298
_exptl_absorpt_correction_type multi-scan
_exptl_absorpt_process_details 'SADABS (Sheldrick, 1996)'
_exptl_crystal_colour colorless
_exptl_crystal_density_diffrn 1.646
_exptl_crystal_density_method 'not measured'
_exptl_crystal_description block
_exptl_crystal_F_000 2648
_exptl_crystal_size_max 0.27
_exptl_crystal_size_mid 0.20
_exptl_crystal_size_min 0.15
_refine_diff_density_max 0.959
_refine_diff_density_min -0.742
_refine_diff_density_rms 0.122
_refine_ls_extinction_method none
_refine_ls_goodness_of_fit_ref 1.095
_refine_ls_hydrogen_treatment constr
_refine_ls_matrix_type full
_refine_ls_number_parameters 348
_refine_ls_number_reflns 4737
_refine_ls_number_restraints 0
_refine_ls_restrained_S_all 1.095
_refine_ls_R_factor_all 0.0806
_refine_ls_R_factor_gt 0.0475
_refine_ls_shift/su_max 0.001
_refine_ls_shift/su_mean 0.000
_refine_ls_structure_factor_coef Fsqd
_refine_ls_weighting_details 'calc w=1/[\s^2^(Fo^2^)+(0.0565P)^2^+0.0000P] where P=(Fo^2^+2Fc^2^)/3'
_refine_ls_weighting_scheme calc
_refine_ls_wR_factor_gt 0.1195
_refine_ls_wR_factor_ref 0.1337
_reflns_number_gt 3179
_reflns_number_total 4737
_reflns_threshold_expression >2sigma(I)
_cod_data_source_file b904000e.txt
_cod_data_source_block complex-3
_cod_original_cell_volume 5393(3)
_cod_original_sg_symbol_H-M 'C 2/c'
_cod_database_code 7201047

loop_
_symmetry_equiv_pos_as_xyz
'x, y, z'
'-x, y, -z+1/2'
'x+1/2, y+1/2, z'
'-x+1/2, y+1/2, -z+1/2'
'-x, -y, -z'
'x, -y, z-1/2'
'-x+1/2, -y+1/2, -z'
'x+1/2, -y+1/2, z-1/2'

loop_
_atom_site_label
_atom_site_type_symbol
_atom_site_fract_x
_atom_site_fract_y
_atom_site_fract_z
_atom_site_U_iso_or_equiv
_atom_site_adp_type
_atom_site_occupancy
_atom_site_symmetry_multiplicity
_atom_site_calc_flag
_atom_site_refinement_flags
_atom_site_disorder_assembly
_atom_site_disorder_group
Cd1 Cd 0.5000 0.60662(6) 0.2500 0.0316(2) Uani 1 2 d S . .
Cd2 Cd 0.65943(2) 0.59028(5) 0.34075(2) 0.03329(18) Uani 1 1 d . . .
C1 C 0.5620(4) 0.6215(7) 0.3935(3) 0.0430(19) Uani 1 1 d . . .
C2 C 0.5520(3) 0.3525(7) -0.0518(3) 0.0429(18) Uani 1 1 d . . .
C3 C 0.5002(3) 0.2786(8) -0.0589(3) 0.051(2) Uani 1 1 d . . .
H3 H 0.4717 0.2470 -0.0962 0.061 Uiso 1 1 calc R . .
C4 C 0.4929(4) 0.2540(8) -0.0078(4) 0.060(2) Uani 1 1 d . . .
C5 C 0.5332(4) 0.3045(9) 0.0472(4) 0.069(3) Uani 1 1 d . . .
H5 H 0.5270 0.2877 0.0805 0.083 Uiso 1 1 calc R . .
C6 C 0.5832(4) 0.3807(8) 0.0523(3) 0.054(2) Uani 1 1 d . . .
C7 C 0.5939(3) 0.4036(7) 0.0031(3) 0.0451(19) Uani 1 1 d . . .
H7 H 0.6284 0.4522 0.0069 0.054 Uiso 1 1 calc R . .
C8 C 0.4089(4) 0.1013(9) -0.0571(4) 0.066(3) Uani 1 1 d . . .
H8A H 0.4358 0.0378 -0.0634 0.079 Uiso 1 1 calc R . .
H8B H 0.3883 0.1556 -0.0928 0.079 Uiso 1 1 calc R . .
C9 C 0.3610(3) 0.0270(8) -0.0448(4) 0.050(2) Uani 1 1 d . . .
C10 C 0.3736(4) -0.0147(10) 0.0111(4) 0.081(3) Uani 1 1 d . . .
H10 H 0.4128 -0.0010 0.0429 0.097 Uiso 1 1 calc R . .
C11 C 0.3276(5) -0.0779(10) 0.0201(4) 0.095(4) Uani 1 1 d . . .
H11 H 0.3352 -0.1070 0.0580 0.114 Uiso 1 1 calc R . .
C12 C 0.2711(4) -0.0966(8) -0.0275(4) 0.067(3) Uani 1 1 d . . .
H12 H 0.2399 -0.1374 -0.0211 0.081 Uiso 1 1 calc R . .
C13 C 0.3029(3) 0.0022(7) -0.0903(3) 0.0459(19) Uani 1 1 d . . .
H13 H 0.2942 0.0299 -0.1286 0.055 Uiso 1 1 calc R . .
C14 C 0.6663(4) 0.5257(8) 0.1128(3) 0.057(2) Uani 1 1 d . . .
H14A H 0.6474 0.5953 0.0830 0.068 Uiso 1 1 calc R . .
H14B H 0.6982 0.4824 0.1055 0.068 Uiso 1 1 calc R . .
C15 C 0.6950(3) 0.5866(7) 0.1741(3) 0.048(2) Uani 1 1 d . . .
C16 C 0.7460(4) 0.6697(8) 0.1904(4) 0.057(2) Uani 1 1 d . . .
H16 H 0.7622 0.6868 0.1637 0.069 Uiso 1 1 calc R . .
C17 C 0.7719(4) 0.7256(9) 0.2453(4) 0.067(3) Uani 1 1 d . . .
H17 H 0.8051 0.7844 0.2561 0.080 Uiso 1 1 calc R . .
C18 C 0.7489(3) 0.6955(8) 0.2855(4) 0.055(2) Uani 1 1 d . . .
H18 H 0.7687 0.7315 0.3238 0.066 Uiso 1 1 calc R . .
C19 C 0.6721(3) 0.5653(7) 0.2163(3) 0.0462(19) Uani 1 1 d . . .
H19 H 0.6366 0.5133 0.2054 0.055 Uiso 1 1 calc R . .
C20 C 0.6147(3) 0.8456(7) 0.2967(3) 0.0386(17) Uani 1 1 d . . .
C21 C 0.5885(3) 0.9730(6) 0.2632(3) 0.0355(16) Uani 1 1 d . . .
C22 C 0.5438(4) 0.9668(8) 0.2042(3) 0.051(2) Uani 1 1 d . . .
H22 H 0.5306 0.8845 0.1854 0.061 Uiso 1 1 calc R . .
C23 C 0.5194(4) 1.0828(8) 0.1738(4) 0.064(2) Uani 1 1 d . . .
H23 H 0.4897 1.0789 0.1340 0.077 Uiso 1 1 calc R . .
C24 C 0.5383(3) 1.2076(8) 0.2019(4) 0.053(2) Uani 1 1 d . . .
H24 H 0.5204 1.2858 0.1811 0.064 Uiso 1 1 calc R . .
C25 C 0.5837(3) 1.2136(7) 0.2606(3) 0.0380(17) Uani 1 1 d . . .
C26 C 0.6083(3) 1.0951(6) 0.2910(3) 0.0361(16) Uani 1 1 d . . .
H26 H 0.6385 1.0981 0.3306 0.043 Uiso 1 1 calc R . .
C27 C 0.6067(4) 1.3464(7) 0.2910(4) 0.0426(19) Uani 1 1 d . . .
N1 N 0.2584(3) -0.0595(6) -0.0823(3) 0.0445(16) Uani 1 1 d . . .
N2 N 0.6999(3) 0.6176(5) 0.2717(3) 0.0397(15) Uani 1 1 d . . .
O1 O 0.5163(3) 0.6335(6) 0.3434(2) 0.0623(16) Uani 1 1 d . . .
O2 O 0.6167(2) 0.5931(5) 0.4035(2) 0.0526(14) Uani 1 1 d . . .
O3 O 0.4438(3) 0.1820(7) -0.0084(3) 0.088(2) Uani 1 1 d . . .
O4 O 0.6207(3) 0.4310(6) 0.1079(2) 0.0705(19) Uani 1 1 d . . .
O5 O 0.6647(2) 0.8459(5) 0.3437(2) 0.0515(14) Uani 1 1 d . . .
O6 O 0.5854(2) 0.7388(4) 0.2742(2) 0.0467(13) Uani 1 1 d . . .
O7 O 0.6569(3) 1.3531(5) 0.3360(3) 0.0600(15) Uani 1 1 d . . .
O8 O 0.5755(2) 1.4500(5) 0.2654(3) 0.0552(15) Uani 1 1 d . . .

loop_
_atom_site_aniso_label
_atom_site_aniso_U_11
_atom_site_aniso_U_22
_atom_site_aniso_U_33
_atom_site_aniso_U_23
_atom_site_aniso_U_13
_atom_site_aniso_U_12
Cd1 0.0307(4) 0.0343(4) 0.0308(4) 0.000 0.0146(3) 0.000
Cd2 0.0295(3) 0.0398(3) 0.0326(3) -0.0030(2) 0.0159(2) 0.0032(2)
C1 0.050(5) 0.058(5) 0.030(4) 0.005(4) 0.026(4) 0.012(4)
C2 0.041(4) 0.060(5) 0.033(4) -0.008(4) 0.021(4) -0.013(4)
C3 0.044(5) 0.081(6) 0.030(4) -0.016(4) 0.019(4) -0.033(4)
C4 0.055(5) 0.089(7) 0.051(5) -0.019(5) 0.037(5) -0.036(5)
C5 0.075(6) 0.102(7) 0.038(5) -0.018(5) 0.031(5) -0.052(6)
C6 0.053(5) 0.079(6) 0.030(4) -0.009(4) 0.020(4) -0.029(4)
C7 0.045(4) 0.058(5) 0.038(4) -0.012(4) 0.024(4) -0.025(4)
C8 0.053(5) 0.093(7) 0.059(6) -0.017(5) 0.032(5) -0.036(5)
C9 0.041(5) 0.067(5) 0.044(5) 0.001(4) 0.021(4) -0.018(4)
C10 0.046(5) 0.122(8) 0.050(6) 0.017(6) 0.001(5) -0.034(5)
C11 0.070(7) 0.137(10) 0.054(6) 0.022(6) 0.007(5) -0.054(6)
C12 0.045(5) 0.087(7) 0.058(6) 0.026(5) 0.013(5) -0.024(5)
C13 0.040(4) 0.057(5) 0.039(5) 0.012(4) 0.017(4) -0.012(4)
C14 0.071(6) 0.067(5) 0.043(5) -0.014(4) 0.035(5) -0.034(5)
C15 0.046(5) 0.065(5) 0.037(5) -0.006(4) 0.021(4) -0.017(4)
C16 0.064(6) 0.069(6) 0.054(5) -0.020(5) 0.040(5) -0.026(5)
C17 0.066(6) 0.090(7) 0.066(6) -0.023(5) 0.049(5) -0.043(5)
C18 0.051(5) 0.068(6) 0.048(5) -0.027(4) 0.024(4) -0.027(4)
C19 0.039(4) 0.062(5) 0.042(5) -0.005(4) 0.022(4) -0.018(4)
C20 0.037(4) 0.038(4) 0.049(5) -0.005(4) 0.026(4) -0.004(3)
C21 0.036(4) 0.031(4) 0.044(5) 0.004(3) 0.022(4) 0.002(3)
C22 0.063(5) 0.046(5) 0.039(5) -0.003(4) 0.018(4) -0.005(4)
C23 0.065(6) 0.065(6) 0.041(5) 0.000(4) 0.005(5) -0.006(5)
C24 0.048(5) 0.054(5) 0.056(6) 0.017(4) 0.021(4) 0.010(4)
C25 0.036(4) 0.040(4) 0.047(5) 0.001(3) 0.026(4) 0.004(3)
C26 0.037(4) 0.029(4) 0.041(4) -0.001(3) 0.016(4) 0.003(3)
C27 0.049(5) 0.029(4) 0.067(6) -0.002(4) 0.041(5) 0.003(4)
N1 0.040(4) 0.053(4) 0.040(4) 0.012(3) 0.017(3) -0.011(3)
N2 0.044(4) 0.046(4) 0.037(4) -0.006(3) 0.024(3) -0.008(3)
O1 0.053(3) 0.108(5) 0.029(3) 0.006(3) 0.021(3) 0.019(3)
O2 0.046(3) 0.082(4) 0.041(3) 0.013(3) 0.029(3) 0.024(3)
O3 0.085(5) 0.141(6) 0.062(4) -0.042(4) 0.053(4) -0.077(4)
O4 0.074(4) 0.110(5) 0.035(3) -0.024(3) 0.032(3) -0.061(4)
O5 0.058(3) 0.042(3) 0.047(3) -0.002(2) 0.016(3) 0.006(3)
O6 0.039(3) 0.032(3) 0.065(4) -0.001(2) 0.021(3) -0.010(2)
O7 0.058(4) 0.038(3) 0.076(4) -0.013(3) 0.024(4) 0.000(3)
O8 0.063(4) 0.034(3) 0.086(4) 0.006(3) 0.048(3) 0.016(3)

loop_
_atom_type_symbol
_atom_type_description
_atom_type_scat_dispersion_real
_atom_type_scat_dispersion_imag
_atom_type_scat_source
C C 0.0033 0.0016 'International Tables Vol C Tables 4.2.6.8 and 6.1.1.4'
H H 0.0000 0.0000 'International Tables Vol C Tables 4.2.6.8 and 6.1.1.4'
N N 0.0061 0.0033 'International Tables Vol C Tables 4.2.6.8 and 6.1.1.4'
O O 0.0106 0.0060 'International Tables Vol C Tables 4.2.6.8 and 6.1.1.4'
Cd Cd -0.8075 1.2024 'International Tables Vol C Tables 4.2.6.8 and 6.1.1.4'

loop_
_geom_angle_atom_site_label_1
_geom_angle_atom_site_label_2
_geom_angle_atom_site_label_3
_geom_angle
_geom_angle_site_symmetry_1
_geom_angle_site_symmetry_3
_geom_angle_publ_flag
O1 Cd1 O1 166.0(3) 2_655 . ?
O1 Cd1 O6 85.29(19) 2_655 . ?
O1 Cd1 O6 86.7(2) . . ?
O1 Cd1 O6 86.7(2) 2_655 2_655 ?
O1 Cd1 O6 85.29(19) . 2_655 ?
O6 Cd1 O6 109.4(2) . 2_655 ?
O1 Cd1 O8 90.5(2) 2_655 1_545 ?
O1 Cd1 O8 99.0(2) . 1_545 ?
O6 Cd1 O8 78.36(18) . 1_545 ?
O6 Cd1 O8 171.41(17) 2_655 1_545 ?
O1 Cd1 O8 99.0(2) 2_655 2_645 ?
O1 Cd1 O8 90.5(2) . 2_645 ?
O6 Cd1 O8 171.41(17) . 2_645 ?
O6 Cd1 O8 78.36(18) 2_655 2_645 ?
O8 Cd1 O8 94.1(3) 1_545 2_645 ?
O1 Cd1 Cd2 108.25(14) 2_655 . ?
O1 Cd1 Cd2 72.44(14) . . ?
O6 Cd1 Cd2 41.90(12) . . ?
O6 Cd1 Cd2 142.99(12) 2_655 . ?
O8 Cd1 Cd2 45.54(14) 1_545 . ?
O8 Cd1 Cd2 129.52(14) 2_645 . ?
O1 Cd1 Cd2 72.44(14) 2_655 2_655 ?
O1 Cd1 Cd2 108.25(14) . 2_655 ?
O6 Cd1 Cd2 142.99(12) . 2_655 ?
O6 Cd1 Cd2 41.90(12) 2_655 2_655 ?
O8 Cd1 Cd2 129.52(14) 1_545 2_655 ?
O8 Cd1 Cd2 45.54(14) 2_645 2_655 ?
Cd2 Cd1 Cd2 174.61(3) . 2_655 ?
O2 Cd2 N1 92.6(2) . 8_556 ?
O2 Cd2 O6 92.74(17) . . ?
N1 Cd2 O6 147.73(19) 8_556 . ?
O2 Cd2 N2 172.25(18) . . ?
N1 Cd2 N2 90.8(2) 8_556 . ?
O6 Cd2 N2 80.71(19) . . ?
O2 Cd2 O7 92.20(19) . 1_545 ?
N1 Cd2 O7 84.4(2) 8_556 1_545 ?
O6 Cd2 O7 127.13(18) . 1_545 ?
N2 Cd2 O7 95.06(19) . 1_545 ?
O2 Cd2 O8 93.73(18) . 1_545 ?
N1 Cd2 O8 137.58(18) 8_556 1_545 ?
O6 Cd2 O8 73.68(17) . 1_545 ?
N2 Cd2 O8 88.42(18) . 1_545 ?
O7 Cd2 O8 53.47(18) 1_545 1_545 ?
O2 Cd2 O5 89.96(17) . . ?
N1 Cd2 O5 95.14(18) 8_556 . ?
O6 Cd2 O5 53.07(16) . . ?
N2 Cd2 O5 82.80(18) . . ?
O7 Cd2 O5 177.81(18) 1_545 . ?
O8 Cd2 O5 126.74(16) 1_545 . ?
O2 Cd2 Cd1 74.60(13) . . ?
N1 Cd2 Cd1 166.25(16) 8_556 . ?
O6 Cd2 Cd1 40.72(11) . . ?
N2 Cd2 Cd1 102.51(14) . . ?
O7 Cd2 Cd1 91.05(14) 1_545 . ?
O8 Cd2 Cd1 41.29(11) 1_545 . ?
O5 Cd2 Cd1 89.86(12) . . ?
O1 C1 O2 126.2(7) . . ?
O1 C1 C2 117.6(6) . 6_566 ?
O2 C1 C2 116.1(7) . 6_566 ?
C7 C2 C3 122.2(7) . . ?
C7 C2 C1 119.4(6) . 6_565 ?
C3 C2 C1 118.4(6) . 6_565 ?
C4 C3 C2 117.1(7) . . ?
C4 C3 H3 121.5 . . ?
C2 C3 H3 121.5 . . ?
C3 C4 C5 122.2(7) . . ?
C3 C4 O3 123.2(7) . . ?
C5 C4 O3 114.6(7) . . ?
C6 C5 C4 119.1(7) . . ?
C6 C5 H5 120.5 . . ?
C4 C5 H5 120.5 . . ?
O4 C6 C5 116.2(7) . . ?
O4 C6 C7 122.9(6) . . ?
C5 C6 C7 120.9(7) . . ?
C2 C7 C6 118.4(6) . . ?
C2 C7 H7 120.8 . . ?
C6 C7 H7 120.8 . . ?
O3 C8 C9 108.7(7) . . ?
O3 C8 H8A 110.0 . . ?
C9 C8 H8A 110.0 . . ?
O3 C8 H8B 110.0 . . ?
C9 C8 H8B 110.0 . . ?
H8A C8 H8B 108.3 . . ?
C10 C9 C13 118.1(7) . . ?
C10 C9 C8 121.5(7) . . ?
C13 C9 C8 120.3(7) . . ?
C9 C10 C11 119.1(8) . . ?
C9 C10 H10 120.4 . . ?
C11 C10 H10 120.4 . . ?
C12 C11 C10 118.7(9) . . ?
C12 C11 H11 120.6 . . ?
C10 C11 H11 120.6 . . ?
N1 C12 C11 123.0(8) . . ?
N1 C12 H12 118.5 . . ?
C11 C12 H12 118.5 . . ?
N1 C13 C9 123.3(7) . . ?
N1 C13 H13 118.3 . . ?
C9 C13 H13 118.3 . . ?
O4 C14 C15 109.8(6) . . ?
O4 C14 H14A 109.7 . . ?
C15 C14 H14A 109.7 . . ?
O4 C14 H14B 109.7 . . ?
C15 C14 H14B 109.7 . . ?
H14A C14 H14B 108.2 . . ?
C16 C15 C19 117.8(7) . . ?
C16 C15 C14 118.7(7) . . ?
C19 C15 C14 123.5(6) . . ?
C17 C16 C15 119.2(8) . . ?
C17 C16 H16 120.4 . . ?
C15 C16 H16 120.4 . . ?
C16 C17 C18 120.0(7) . . ?
C16 C17 H17 120.0 . . ?
C18 C17 H17 120.0 . . ?
N2 C18 C17 122.7(7) . . ?
N2 C18 H18 118.6 . . ?
C17 C18 H18 118.6 . . ?
N2 C19 C15 122.3(6) . . ?
N2 C19 H19 118.9 . . ?
C15 C19 H19 118.9 . . ?
O5 C20 O6 122.0(7) . . ?
O5 C20 C21 120.7(6) . . ?
O6 C20 C21 117.3(7) . . ?
C26 C21 C22 120.3(7) . . ?
C26 C21 C20 120.4(6) . . ?
C22 C21 C20 119.3(6) . . ?
C23 C22 C21 119.3(7) . . ?
C23 C22 H22 120.3 . . ?
C21 C22 H22 120.3 . . ?
C22 C23 C24 121.0(8) . . ?
C22 C23 H23 119.5 . . ?
C24 C23 H23 119.5 . . ?
C25 C24 C23 119.5(7) . . ?
C25 C24 H24 120.2 . . ?
C23 C24 H24 120.2 . . ?
C24 C25 C26 119.0(7) . . ?
C24 C25 C27 120.7(7) . . ?
C26 C25 C27 120.4(7) . . ?
C21 C26 C25 120.8(7) . . ?
C21 C26 H26 119.6 . . ?
C25 C26 H26 119.6 . . ?
O7 C27 O8 122.2(7) . . ?
O7 C27 C25 119.8(7) . . ?
O8 C27 C25 117.7(7) . . ?
C12 N1 C13 117.7(7) . . ?
C12 N1 Cd2 119.9(5) . 8_455 ?
C13 N1 Cd2 122.4(5) . 8_455 ?
C18 N2 C19 117.9(6) . . ?
C18 N2 Cd2 119.5(5) . . ?
C19 N2 Cd2 122.4(5) . . ?
C1 O1 Cd1 135.1(5) . . ?
C1 O2 Cd2 129.6(5) . . ?
C8 O3 C4 119.2(6) . . ?
C6 O4 C14 117.5(6) . . ?
C20 O5 Cd2 87.5(4) . . ?
C20 O6 Cd1 149.4(4) . . ?
C20 O6 Cd2 97.2(4) . . ?
Cd1 O6 Cd2 97.37(17) . . ?
C27 O7 Cd2 95.3(4) . 1_565 ?
C27 O8 Cd1 152.2(5) . 1_565 ?
C27 O8 Cd2 89.0(5) . 1_565 ?
Cd1 O8 Cd2 93.17(17) 1_565 1_565 ?

loop_
_geom_bond_atom_site_label_1
_geom_bond_atom_site_label_2
_geom_bond_distance
_geom_bond_site_symmetry_2
_geom_bond_publ_flag
Cd1 O1 2.210(5) 2_655 ?
Cd1 O1 2.210(5) . ?
Cd1 O6 2.286(4) . ?
Cd1 O6 2.286(4) 2_655 ?
Cd1 O8 2.297(5) 1_545 ?
Cd1 O8 2.297(5) 2_645 ?
Cd2 O2 2.239(5) . ?
Cd2 N1 2.313(6) 8_556 ?
Cd2 O6 2.341(5) . ?
Cd2 N2 2.358(5) . ?
Cd2 O7 2.372(5) 1_545 ?
Cd2 O8 2.485(6) 1_545 ?
Cd2 O5 2.557(5) . ?
C1 O1 1.249(8) . ?
C1 O2 1.258(8) . ?
C1 C2 1.520(9) 6_566 ?
C2 C7 1.385(9) . ?
C2 C3 1.391(9) . ?
C2 C1 1.520(9) 6_565 ?
C3 C4 1.393(10) . ?
C3 H3 0.9300 . ?
C4 C5 1.374(10) . ?
C4 O3 1.381(8) . ?
C5 C6 1.382(10) . ?
C5 H5 0.9300 . ?
C6 O4 1.370(8) . ?
C6 C7 1.389(9) . ?
C7 H7 0.9300 . ?
C8 O3 1.386(9) . ?
C8 C9 1.519(10) . ?
C8 H8A 0.9700 . ?
C8 H8B 0.9700 . ?
C9 C10 1.358(10) . ?
C9 C13 1.371(9) . ?
C10 C11 1.381(11) . ?
C10 H10 0.9300 . ?
C11 C12 1.360(11) . ?
C11 H11 0.9300 . ?
C12 N1 1.319(9) . ?
C12 H12 0.9300 . ?
C13 N1 1.330(8) . ?
C13 H13 0.9300 . ?
C14 O4 1.414(8) . ?
C14 C15 1.500(10) . ?
C14 H14A 0.9700 . ?
C14 H14B 0.9700 . ?
C15 C16 1.385(10) . ?
C15 C19 1.413(9) . ?
C16 C17 1.350(10) . ?
C16 H16 0.9300 . ?
C17 C18 1.387(10) . ?
C17 H17 0.9300 . ?
C18 N2 1.324(8) . ?
C18 H18 0.9300 . ?
C19 N2 1.345(9) . ?
C19 H19 0.9300 . ?
C20 O5 1.248(8) . ?
C20 O6 1.263(8) . ?
C20 C21 1.499(9) . ?
C21 C26 1.379(8) . ?
C21 C22 1.383(9) . ?
C22 C23 1.365(10) . ?
C22 H22 0.9300 . ?
C23 C24 1.403(10) . ?
C23 H23 0.9300 . ?
C24 C25 1.383(10) . ?
C24 H24 0.9300 . ?
C25 C26 1.387(9) . ?
C25 C27 1.506(9) . ?
C26 H26 0.9300 . ?
C27 O7 1.228(9) . ?
C27 O8 1.270(8) . ?
N1 Cd2 2.313(6) 8_455 ?
O7 Cd2 2.372(5) 1_565 ?
O8 Cd1 2.297(5) 1_565 ?
O8 Cd2 2.485(6) 1_565 ?

loop_
_geom_torsion_atom_site_label_1
_geom_torsion_atom_site_label_2
_geom_torsion_atom_site_label_3
_geom_torsion_atom_site_label_4
_geom_torsion
_geom_torsion_site_symmetry_1
_geom_torsion_site_symmetry_2
_geom_torsion_site_symmetry_3
_geom_torsion_site_symmetry_4
_geom_torsion_publ_flag
O1 Cd1 Cd2 O2 173.5(2) 2_655 . . . ?
O1 Cd1 Cd2 O2 8.2(2) . . . . ?
O6 Cd1 Cd2 O2 113.3(2) . . . . ?
O6 Cd1 Cd2 O2 63.9(3) 2_655 . . . ?
O8 Cd1 Cd2 O2 -114.6(2) 1_545 . . . ?
O8 Cd1 Cd2 O2 -67.4(2) 2_645 . . . ?
O1 Cd1 Cd2 N1 -164.9(6) 2_655 . . 8_556 ?
O1 Cd1 Cd2 N1 29.7(6) . . . 8_556 ?
O6 Cd1 Cd2 N1 134.9(6) . . . 8_556 ?
O6 Cd1 Cd2 N1 85.5(6) 2_655 . . 8_556 ?
O8 Cd1 Cd2 N1 -93.0(6) 1_545 . . 8_556 ?
O8 Cd1 Cd2 N1 -45.8(6) 2_645 . . 8_556 ?
O1 Cd1 Cd2 O6 60.2(3) 2_655 . . . ?
O1 Cd1 Cd2 O6 -105.1(3) . . . . ?
O6 Cd1 Cd2 O6 -49.4(4) 2_655 . . . ?
O8 Cd1 Cd2 O6 132.1(3) 1_545 . . . ?
O8 Cd1 Cd2 O6 179.3(2) 2_645 . . . ?
O1 Cd1 Cd2 N2 0.9(2) 2_655 . . . ?
O1 Cd1 Cd2 N2 -164.4(2) . . . . ?
O6 Cd1 Cd2 N2 -59.3(2) . . . . ?
O6 Cd1 Cd2 N2 -108.7(3) 2_655 . . . ?
O8 Cd1 Cd2 N2 72.8(2) 1_545 . . . ?
O8 Cd1 Cd2 N2 120.1(2) 2_645 . . . ?
O1 Cd1 Cd2 O7 -94.5(2) 2_655 . . 1_545 ?
O1 Cd1 Cd2 O7 100.2(2) . . . 1_545 ?
O6 Cd1 Cd2 O7 -154.7(2) . . . 1_545 ?
O6 Cd1 Cd2 O7 155.9(3) 2_655 . . 1_545 ?
O8 Cd1 Cd2 O7 -22.6(2) 1_545 . . 1_545 ?
O8 Cd1 Cd2 O7 24.6(2) 2_645 . . 1_545 ?
O1 Cd1 Cd2 O8 -71.9(2) 2_655 . . 1_545 ?
O1 Cd1 Cd2 O8 122.8(2) . . . 1_545 ?
O6 Cd1 Cd2 O8 -132.1(3) . . . 1_545 ?
O6 Cd1 Cd2 O8 178.5(3) 2_655 . . 1_545 ?
O8 Cd1 Cd2 O8 47.2(4) 2_645 . . 1_545 ?
O1 Cd1 Cd2 O5 83.5(2) 2_655 . . . ?
O1 Cd1 Cd2 O5 -81.8(2) . . . . ?
O6 Cd1 Cd2 O5 23.3(2) . . . . ?
O6 Cd1 Cd2 O5 -26.1(2) 2_655 . . . ?
O8 Cd1 Cd2 O5 155.4(2) 1_545 . . . ?
O8 Cd1 Cd2 O5 -157.4(2) 2_645 . . . ?
C7 C2 C3 C4 -1.9(12) . . . . ?
C1 C2 C3 C4 178.7(7) 6_565 . . . ?
C2 C3 C4 C5 2.7(13) . . . . ?
C2 C3 C4 O3 -179.9(8) . . . . ?
C3 C4 C5 C6 -1.0(15) . . . . ?
O3 C4 C5 C6 -178.6(9) . . . . ?
C4 C5 C6 O4 178.3(8) . . . . ?
C4 C5 C6 C7 -1.6(14) . . . . ?
C3 C2 C7 C6 -0.5(12) . . . . ?
C1 C2 C7 C6 178.9(7) 6_565 . . . ?
O4 C6 C7 C2 -177.6(8) . . . . ?
C5 C6 C7 C2 2.3(13) . . . . ?
O3 C8 C9 C10 -35.0(12) . . . . ?
O3 C8 C9 C13 144.0(8) . . . . ?
C13 C9 C10 C11 -1.2(15) . . . . ?
C8 C9 C10 C11 177.9(10) . . . . ?
C9 C10 C11 C12 0.2(17) . . . . ?
C10 C11 C12 N1 1.4(17) . . . . ?
C10 C9 C13 N1 0.6(13) . . . . ?
C8 C9 C13 N1 -178.4(8) . . . . ?
O4 C14 C15 C16 172.1(7) . . . . ?
O4 C14 C15 C19 -8.9(11) . . . . ?
C19 C15 C16 C17 0.5(13) . . . . ?
C14 C15 C16 C17 179.6(8) . . . . ?
C15 C16 C17 C18 2.5(14) . . . . ?
C16 C17 C18 N2 -3.2(14) . . . . ?
C16 C15 C19 N2 -3.2(12) . . . . ?
C14 C15 C19 N2 177.8(7) . . . . ?
O5 C20 C21 C26 -18.5(10) . . . . ?
O6 C20 C21 C26 164.2(6) . . . . ?
O5 C20 C21 C22 162.0(7) . . . . ?
O6 C20 C21 C22 -15.3(9) . . . . ?
C26 C21 C22 C23 -0.3(11) . . . . ?
C20 C21 C22 C23 179.2(7) . . . . ?
C21 C22 C23 C24 -0.8(13) . . . . ?
C22 C23 C24 C25 1.9(13) . . . . ?
C23 C24 C25 C26 -1.9(11) . . . . ?
C23 C24 C25 C27 177.6(7) . . . . ?
C22 C21 C26 C25 0.3(10) . . . . ?
C20 C21 C26 C25 -179.2(6) . . . . ?
C24 C25 C26 C21 0.8(10) . . . . ?
C27 C25 C26 C21 -178.7(6) . . . . ?
C24 C25 C27 O7 -160.7(7) . . . . ?
C26 C25 C27 O7 18.8(10) . . . . ?
C24 C25 C27 O8 13.0(10) . . . . ?
C26 C25 C27 O8 -167.6(6) . . . . ?
C11 C12 N1 C13 -2.0(14) . . . . ?
C11 C12 N1 Cd2 -178.0(8) . . . 8_455 ?
C9 C13 N1 C12 0.9(12) . . . . ?
C9 C13 N1 Cd2 176.9(6) . . . 8_455 ?
C17 C18 N2 C19 0.6(12) . . . . ?
C17 C18 N2 Cd2 -174.2(6) . . . . ?
C15 C19 N2 C18 2.6(11) . . . . ?
C15 C19 N2 Cd2 177.2(5) . . . . ?
N1 Cd2 N2 C18 -45.5(6) 8_556 . . . ?
O6 Cd2 N2 C18 103.2(6) . . . . ?
O7 Cd2 N2 C18 -130.0(6) 1_545 . . . ?
O8 Cd2 N2 C18 176.9(6) 1_545 . . . ?
O5 Cd2 N2 C18 49.6(6) . . . . ?
Cd1 Cd2 N2 C18 137.8(6) . . . . ?
N1 Cd2 N2 C19 140.0(6) 8_556 . . . ?
O6 Cd2 N2 C19 -71.3(6) . . . . ?
O7 Cd2 N2 C19 55.5(6) 1_545 . . . ?
O8 Cd2 N2 C19 2.4(6) 1_545 . . . ?
O5 Cd2 N2 C19 -125.0(6) . . . . ?
Cd1 Cd2 N2 C19 -36.7(6) . . . . ?
O2 C1 O1 Cd1 3.5(13) . . . . ?
C2 C1 O1 Cd1 -178.5(5) 6_566 . . . ?
O1 Cd1 O1 C1 -105.1(8) 2_655 . . . ?
O6 Cd1 O1 C1 -50.2(8) . . . . ?
O6 Cd1 O1 C1 -160.1(8) 2_655 . . . ?
O8 Cd1 O1 C1 27.4(8) 1_545 . . . ?
O8 Cd1 O1 C1 121.6(8) 2_645 . . . ?
Cd2 Cd1 O1 C1 -10.0(7) . . . . ?
Cd2 Cd1 O1 C1 164.4(7) 2_655 . . . ?
O1 C1 O2 Cd2 12.8(12) . . . . ?
C2 C1 O2 Cd2 -165.2(5) 6_566 . . . ?
N1 Cd2 O2 C1 171.2(6) 8_556 . . . ?
O6 Cd2 O2 C1 23.0(6) . . . . ?
O7 Cd2 O2 C1 -104.3(6) 1_545 . . . ?
O8 Cd2 O2 C1 -50.8(6) 1_545 . . . ?
O5 Cd2 O2 C1 76.0(6) . . . . ?
Cd1 Cd2 O2 C1 -13.8(6) . . . . ?
C9 C8 O3 C4 176.4(8) . . . . ?
C3 C4 O3 C8 17.4(14) . . . . ?
C5 C4 O3 C8 -165.1(9) . . . . ?
C5 C6 O4 C14 -170.4(8) . . . . ?
C7 C6 O4 C14 9.5(12) . . . . ?
C15 C14 O4 C6 170.3(7) . . . . ?
O6 C20 O5 Cd2 4.8(7) . . . . ?
C21 C20 O5 Cd2 -172.4(6) . . . . ?
O2 Cd2 O5 C20 -96.2(4) . . . . ?
N1 Cd2 O5 C20 171.2(4) 8_556 . . . ?
O6 Cd2 O5 C20 -2.7(4) . . . . ?
N2 Cd2 O5 C20 81.0(4) . . . . ?
Cd1 Cd2 O5 C20 -21.6(4) . . . . ?
O5 C20 O6 Cd1 112.6(9) . . . . ?
C21 C20 O6 Cd1 -70.1(11) . . . . ?
O5 C20 O6 Cd2 -5.3(7) . . . . ?
C21 C20 O6 Cd2 172.0(5) . . . . ?
O1 Cd1 O6 C20 117.9(10) 2_655 . . . ?
O1 Cd1 O6 C20 -50.7(10) . . . . ?
O6 Cd1 O6 C20 33.1(9) 2_655 . . . ?
O8 Cd1 O6 C20 -150.6(10) 1_545 . . . ?
Cd2 Cd1 O6 C20 -117.9(10) . . . . ?
Cd2 Cd1 O6 C20 65.7(10) 2_655 . . . ?
O1 Cd1 O6 Cd2 -124.2(2) 2_655 . . . ?
O1 Cd1 O6 Cd2 67.2(2) . . . . ?
O6 Cd1 O6 Cd2 151.0(2) 2_655 . . . ?
O8 Cd1 O6 Cd2 -32.7(2) 1_545 . . . ?
Cd2 Cd1 O6 Cd2 -176.46(3) 2_655 . . . ?
O2 Cd2 O6 C20 90.6(4) . . . . ?
N1 Cd2 O6 C20 -8.6(6) 8_556 . . . ?
N2 Cd2 O6 C20 -85.2(4) . . . . ?
O7 Cd2 O6 C20 -174.5(4) 1_545 . . . ?
O8 Cd2 O6 C20 -176.3(4) 1_545 . . . ?
O5 Cd2 O6 C20 2.7(4) . . . . ?
Cd1 Cd2 O6 C20 153.0(5) . . . . ?
O2 Cd2 O6 Cd1 -62.4(2) . . . . ?
N1 Cd2 O6 Cd1 -161.6(3) 8_556 . . . ?
N2 Cd2 O6 Cd1 121.8(2) . . . . ?
O7 Cd2 O6 Cd1 32.4(3) 1_545 . . . ?
O8 Cd2 O6 Cd1 30.68(17) 1_545 . . . ?
O5 Cd2 O6 Cd1 -150.3(3) . . . . ?
O8 C27 O7 Cd2 -1.5(8) . . . 1_565 ?
C25 C27 O7 Cd2 171.8(6) . . . 1_565 ?
O7 C27 O8 Cd1 -93.4(12) . . . 1_565 ?
C25 C27 O8 Cd1 93.1(12) . . . 1_565 ?
O7 C27 O8 Cd2 1.5(7) . . . 1_565 ?
C25 C27 O8 Cd2 -172.0(6) . . . 1_565 ?
